data_1520081
loop_
_publ_author_name
'Li, Huan-Huan'
'Niu, Zheng'
'Chen, Long'
'Jiang, Hao-Bin'
'Wang, Ya-Ping'
'Cheng, Peng'

_publ_section_title
;
 Three luminescent metal--organic frameworks constructed from trinuclear
 zinc(ii) clusters and furan-2,5-dicarboxylate
;
_journal_issue 27
_journal_name_full CrystEngComm
_journal_page_first 5101
_journal_paper_doi 10.1039/C5CE00931F
_journal_volume 17
_journal_year 2015
_chemical_formula_moiety 'C12 H4 O10 Zn1.5, C3 H7 N O, 1(C2 H8 N1)'
_chemical_formula_sum 'C17 H19 N2 O11 Zn1.5'
_chemical_formula_weight 525.40
_chemical_name_systematic
;
 ?
;
_space_group_crystal_system monoclinic
_space_group_IT_number 14
_space_group_name_Hall '-P 2ybc'
_space_group_name_H-M_alt 'P 1 21/c 1'
_symmetry_space_group_name_Hall '-P 2ybc'
_symmetry_space_group_name_H-M 'P 1 21/c 1'
_atom_sites_solution_hydrogens geom
_atom_sites_solution_primary direct
_audit_creation_date 2014-11-24
_audit_creation_method
;
Olex2 1.2
(compiled 2014.03.20 svn.r2914 for OlexSys, GUI svn.r4816)
;
_audit_update_record
;
2014-11-28 deposited with the CCDC.
2015-05-28 downloaded from the CCDC.
;
_cell_angle_alpha 90
_cell_angle_beta 95.599(8)
_cell_angle_gamma 90
_cell_formula_units_Z 4
_cell_length_a 9.3468(12)
_cell_length_b 15.2267(8)
_cell_length_c 17.6517(8)
_cell_measurement_reflns_used 4154
_cell_measurement_temperature 120.0
_cell_measurement_theta_max 29.2245
_cell_measurement_theta_min 2.3815
_cell_volume 2500.2(4)
_computing_cell_refinement
;
CrysAlisPro, Oxford Diffraction Ltd.,
Version 1.171.34.44 (release 25-10-2010 CrysAlis171 .NET)
(compiled Oct 25 2010,18:11:34)
;
_computing_data_collection
;
CrysAlisPro, Oxford Diffraction Ltd.,
Version 1.171.34.44 (release 25-10-2010 CrysAlis171 .NET)
(compiled Oct 25 2010,18:11:34)
;
_computing_data_reduction
;
CrysAlisPro, Oxford Diffraction Ltd.,
Version 1.171.34.44 (release 25-10-2010 CrysAlis171 .NET)
(compiled Oct 25 2010,18:11:34)
;
_computing_molecular_graphics 'Olex2 (Dolomanov et al., 2009)'
_computing_publication_material 'Olex2 (Dolomanov et al., 2009)'
_computing_structure_refinement 'ShelXL (Sheldrick, 2008)'
_computing_structure_solution 'ShelXS (Sheldrick, 2008)'
_diffrn_ambient_temperature 120.0
_diffrn_detector_area_resol_mean 16.2116
_diffrn_measured_fraction_theta_full 0.996
_diffrn_measured_fraction_theta_max 0.845
_diffrn_measurement_device_type 'SuperNova, Single source at offset), Eos'
_diffrn_measurement_method '\w scans'
_diffrn_orient_matrix_UB_11 -0.0538116000
_diffrn_orient_matrix_UB_12 -0.0301480000
_diffrn_orient_matrix_UB_13 -0.0145539000
_diffrn_orient_matrix_UB_21 0.0463655000
_diffrn_orient_matrix_UB_22 -0.0355718000
_diffrn_orient_matrix_UB_23 0.0114783000
_diffrn_orient_matrix_UB_31 -0.0282249000
_diffrn_orient_matrix_UB_32 -0.0008232000
_diffrn_orient_matrix_UB_33 0.0359475000
_diffrn_radiation_monochromator mirror
_diffrn_radiation_type MoK\a
_diffrn_radiation_wavelength 0.71073
_diffrn_reflns_av_R_equivalents 0.0375
_diffrn_reflns_av_unetI/netI 0.0703
_diffrn_reflns_Laue_measured_fraction_full 0.996
_diffrn_reflns_Laue_measured_fraction_max 0.845
_diffrn_reflns_limit_h_max 11
_diffrn_reflns_limit_h_min -4
_diffrn_reflns_limit_k_max 19
_diffrn_reflns_limit_k_min -12
_diffrn_reflns_limit_l_max 23
_diffrn_reflns_limit_l_min -23
_diffrn_reflns_number 11341
_diffrn_reflns_point_group_measured_fraction_full 0.996
_diffrn_reflns_point_group_measured_fraction_max 0.845
_diffrn_reflns_theta_full 26.000
_diffrn_reflns_theta_max 29.256
_diffrn_reflns_theta_min 2.566
_diffrn_source 'SuperNova (Mo) X-ray Source'
_exptl_absorpt_coefficient_mu 1.503
_exptl_absorpt_correction_T_max 1.00000
_exptl_absorpt_correction_T_min 0.62946
_exptl_absorpt_correction_type multi-scan
_exptl_absorpt_process_details
;
CrysAlisPro, Oxford Diffraction Ltd.,
Version 1.171.34.44 (release 25-10-2010 CrysAlis171 .NET)
(compiled Oct 25 2010,18:11:34)
Empirical absorption correction using spherical harmonics,
 implemented in SCALE3 ABSPACK scaling algorithm.
;
_exptl_crystal_colour colourless
_exptl_crystal_colour_primary colourless
_exptl_crystal_density_diffrn 1.396
_exptl_crystal_description block
_exptl_crystal_F_000 1072
_exptl_crystal_size_max 0.2
_exptl_crystal_size_mid 0.2
_exptl_crystal_size_min 0.2
_refine_diff_density_max 1.005
_refine_diff_density_min -2.540
_refine_diff_density_rms 0.183
_refine_ls_extinction_method none
_refine_ls_goodness_of_fit_ref 1.057
_refine_ls_hydrogen_treatment constr
_refine_ls_matrix_type full
_refine_ls_number_parameters 367
_refine_ls_number_reflns 5754
_refine_ls_number_restraints 288
_refine_ls_restrained_S_all 1.053
_refine_ls_R_factor_all 0.1169
_refine_ls_R_factor_gt 0.0875
_refine_ls_shift/su_max 0.000
_refine_ls_shift/su_mean 0.000
_refine_ls_structure_factor_coef Fsqd
_refine_ls_weighting_details 'w=1/[\s^2^(Fo^2^)+(0.1330P)^2^+12.3200P] where P=(Fo^2^+2Fc^2^)/3'
_refine_ls_weighting_scheme calc
_refine_ls_wR_factor_gt 0.2335
_refine_ls_wR_factor_ref 0.2587
_reflns_Friedel_coverage 0.000
_reflns_number_gt 4215
_reflns_number_total 5754
_reflns_threshold_expression 'I > 2\s(I)'
_cod_data_source_file c5ce00931f2.cif
_cod_data_source_block p101209l2
_cod_depositor_comments 'Adding full bibliography for 1520079--1520081.cif.'
_cod_original_formula_sum 'C17 H19 N2 O11 Zn1.50'
_cod_database_code 1520081
_shelxl_version_number 2014-3
_chemical_oxdiff_formula C12ZN1
_chemical_oxdiff_usercomment 2010120138
_shelx_space_group_comment
;
The symmetry employed for this shelxl refinement is uniquely defined
by the following loop, which should always be used as a source of
symmetry information in preference to the above space-group names.
They are only intended as comments.
;
_reflns_odcompleteness_completeness 99.91
_reflns_odcompleteness_iscentric 1
_reflns_odcompleteness_theta 26.32
_olex2_refinement_description
;
1. Fixed Uiso
 At 1.2 times of:
  All C(H) groups, All N(H,H) groups
 At 1.5 times of:
  All C(H,H,H) groups
2. Uiso/Uaniso restraints and constraints
O12 \\sim C17 \\sim N2 \\sim C18 \\sim C16 \\sim N1 \\sim C14 \\sim O11 \\sim
C13 \\sim C15 \\sim C20' \\sim C19 \\sim N3' \\sim N3 \\sim C20 \\sim C19':
within 2A with sigma of 0.01 and sigma for terminal atoms of 0.02
Uanis(O12) \\sim Ueq, Uanis(C17) \\sim Ueq, Uanis(N2) \\sim Ueq, Uanis(C18)
\\sim Ueq, Uanis(C16) \\sim Ueq, Uanis(N1) \\sim Ueq, Uanis(C14) \\sim Ueq,
Uanis(O11) \\sim Ueq, Uanis(C13) \\sim Ueq, Uanis(C15) \\sim Ueq, Uanis(C20')
\\sim Ueq, Uanis(C19) \\sim Ueq, Uanis(N3') \\sim Ueq, Uanis(N3) \\sim Ueq,
Uanis(C20) \\sim Ueq, Uanis(C19') \\sim Ueq: with sigma of 0.01 and sigma for
terminal atoms of 0.02
Uanis(C3) \\sim Ueq, Uanis(C4) \\sim Ueq, Uanis(C1) \\sim Ueq, Uanis(C2) \\sim
Ueq, Uanis(O2) \\sim Ueq, Uanis(C6) \\sim Ueq, Uanis(C5) \\sim Ueq, Uanis(O6)
\\sim Ueq, Uanis(C8) \\sim Ueq, Uanis(C11) \\sim Ueq, Uanis(C12) \\sim Ueq,
Uanis(O10) \\sim Ueq, Uanis(O8) \\sim Ueq: with sigma of 0.01 and sigma for
terminal atoms of 0.02
3. Others
 Sof(N3')=Sof(H3'A)=Sof(H3'B)=Sof(C19')=Sof(H19D)=Sof(H19E)=Sof(H19F)=
 Sof(C20')=Sof(H20D)=Sof(H20E)=Sof(H20F)=1-FVAR(1)
 Sof(N3)=Sof(H3A)=Sof(H3B)=Sof(C19)=Sof(H19A)=Sof(H19B)=Sof(H19C)=Sof(C20)=
 Sof(H20A)=Sof(H20B)=Sof(H20C)=FVAR(1)
 Fixed Sof: O11(0.5) N1(0.5) C13(0.5) H13(0.5) C14(0.5) H14A(0.5) H14B(0.5)
 H14C(0.5) C15(0.5) H15A(0.5) H15B(0.5) H15C(0.5) O12(0.5) N2(0.5) C16(0.5)
 H16(0.5) C17(0.5) H17A(0.5) H17B(0.5) H17C(0.5) C18(0.5) H18A(0.5) H18B(0.5)
 H18C(0.5)
4.a Secondary CH2 refined with riding coordinates:
 N3(H3A,H3B), N3'(H3'A,H3'B)
4.b Aromatic/amide H refined with riding coordinates:
 C3(H3), C4(H4), C9(H9), C10(H10), C13(H13), C16(H16)
4.c Idealised Me refined as rotating group:
 C14(H14A,H14B,H14C), C15(H15A,H15B,H15C), C17(H17A,H17B,H17C), C18(H18A,H18B,
 H18C), C19(H19A,H19B,H19C), C20(H20A,H20B,H20C), C19'(H19D,H19E,H19F),
 C20'(H20D,H20E,H20F)
;

loop_
_space_group_symop_operation_xyz
'x, y, z'
'-x, y+1/2, -z+1/2'
'-x, -y, -z'
'x, -y-1/2, z-1/2'

loop_
_atom_site_label
_atom_site_type_symbol
_atom_site_fract_x
_atom_site_fract_y
_atom_site_fract_z
_atom_site_U_iso_or_equiv
_atom_site_adp_type
_atom_site_occupancy
_atom_site_site_symmetry_order
_atom_site_calc_flag
_atom_site_refinement_flags_posn
_atom_site_refinement_flags_adp
_atom_site_refinement_flags_occupancy
_atom_site_disorder_assembly
_atom_site_disorder_group
Zn1 Zn 0.07256(7) 0.10963(4) 0.16232(4) 0.0224(2) Uani 1 1 d . . . . .
Zn2 Zn 0.0000 0.0000 0.0000 0.0394(3) Uani 1 2 d S T P . .
O1 O -0.7334(5) 0.0694(3) 0.1411(3) 0.0336(10) Uani 1 1 d . . . . .
O2 O -0.8034(5) -0.0378(4) 0.0580(4) 0.0587(17) Uani 1 1 d . U . . .
O3 O -0.4547(4) 0.0377(3) 0.1247(2) 0.0284(10) Uani 1 1 d . . . . .
O4 O -0.2036(6) 0.1204(4) 0.1731(3) 0.0496(15) Uani 1 1 d . . . . .
O5 O -0.0748(4) 0.0236(3) 0.1166(2) 0.0299(10) Uani 1 1 d . . . . .
O6 O 0.0584(6) 0.2192(3) 0.1016(2) 0.0367(11) Uani 1 1 d . U . . .
O7 O 0.0540(5) 0.1436(3) -0.0084(2) 0.0304(10) Uani 1 1 d . . . . .
O8 O 0.0838(5) 0.2989(3) -0.0854(2) 0.0309(10) Uani 1 1 d . U . . .
O9 O 0.1196(8) 0.4842(4) -0.2057(4) 0.0629(18) Uani 1 1 d . . . . .
O10 O 0.0899(5) 0.3434(4) -0.2332(3) 0.0416(13) Uani 1 1 d . U . . .
C1 C -0.7104(7) 0.0050(5) 0.0998(4) 0.0367(16) Uani 1 1 d . U . . .
C2 C -0.5589(7) -0.0203(5) 0.0964(4) 0.0337(15) Uani 1 1 d . U . . .
C3 C -0.4970(7) -0.0932(5) 0.0673(5) 0.0417(18) Uani 1 1 d . U . . .
H3 H -0.5445 -0.1422 0.0457 0.050 Uiso 1 1 calc R . . . .
C4 C -0.3446(7) -0.0789(5) 0.0771(4) 0.0373(16) Uani 1 1 d . U . . .
H4 H -0.2735 -0.1166 0.0631 0.045 Uiso 1 1 calc R . . . .
C5 C -0.3250(6) 0.0005(5) 0.1109(3) 0.0310(14) Uani 1 1 d . U . . .
C6 C -0.1957(6) 0.0543(5) 0.1356(4) 0.0310(14) Uani 1 1 d . U . . .
C7 C 0.0625(7) 0.2118(4) 0.0293(4) 0.0303(14) Uani 1 1 d . . . . .
C8 C 0.0839(8) 0.2987(5) -0.0080(3) 0.0348(15) Uani 1 1 d . U . . .
C9 C 0.1075(12) 0.3799(5) 0.0202(4) 0.057(3) Uani 1 1 d . . . . .
H9 H 0.1135 0.3963 0.0711 0.068 Uiso 1 1 calc R . . . .
C10 C 0.1215(12) 0.4354(6) -0.0427(5) 0.057(2) Uani 1 1 d . . . . .
H10 H 0.1373 0.4957 -0.0411 0.068 Uiso 1 1 calc R . . . .
C11 C 0.1078(8) 0.3858(5) -0.1043(4) 0.0364(15) Uani 1 1 d . U . . .
C12 C 0.1048(8) 0.4072(5) -0.1869(4) 0.0375(16) Uani 1 1 d . U . . .
O11 O -0.239(2) 0.1405(14) -0.4046(13) 0.111(6) Uani 0.5 1 d . U . . .
N1 N -0.451(2) 0.1913(13) -0.4448(12) 0.083(4) Uani 0.5 1 d . U . . .
C13 C -0.329(3) 0.1898(18) -0.4076(16) 0.086(5) Uani 0.5 1 d . U . . .
H13 H -0.3091 0.2388 -0.3769 0.103 Uiso 0.5 1 calc R . . . .
C14 C -0.543(2) 0.2458(12) -0.4082(13) 0.071(5) Uani 0.5 1 d . U . . .
H14A H -0.5449 0.2269 -0.3564 0.107 Uiso 0.5 1 calc GR . . . .
H14B H -0.6382 0.2426 -0.4339 0.107 Uiso 0.5 1 calc GR . . . .
H14C H -0.5090 0.3052 -0.4090 0.107 Uiso 0.5 1 calc GR . . . .
C15 C -0.500(3) 0.1094(18) -0.4878(16) 0.093(7) Uani 0.5 1 d . U . . .
H15A H -0.5187 0.0640 -0.4524 0.139 Uiso 0.5 1 calc GR . . . .
H15B H -0.4255 0.0902 -0.5180 0.139 Uiso 0.5 1 calc GR . . . .
H15C H -0.5855 0.1217 -0.5204 0.139 Uiso 0.5 1 calc GR . . . .
O12 O -0.431(2) -0.0800(14) -0.6996(11) 0.103(5) Uani 0.5 1 d . U . . .
N2 N -0.4208(19) 0.0834(14) -0.6836(10) 0.071(4) Uani 0.5 1 d . U . . .
C16 C -0.492(3) -0.0049(17) -0.7045(13) 0.079(4) Uani 0.5 1 d . U . . .
H16 H -0.5892 -0.0038 -0.7223 0.095 Uiso 0.5 1 calc R . . . .
C17 C -0.2777(19) 0.0896(17) -0.6453(12) 0.071(5) Uani 0.5 1 d . U . . .
H17A H -0.2234 0.1321 -0.6707 0.106 Uiso 0.5 1 calc GR . . . .
H17B H -0.2313 0.0334 -0.6462 0.106 Uiso 0.5 1 calc GR . . . .
H17C H -0.2830 0.1075 -0.5935 0.106 Uiso 0.5 1 calc GR . . . .
C18 C -0.496(2) 0.1548(14) -0.7054(11) 0.059(4) Uani 0.5 1 d . U . . .
H18A H -0.5180 0.1871 -0.6614 0.089 Uiso 0.5 1 calc GR . . . .
H18B H -0.5834 0.1379 -0.7347 0.089 Uiso 0.5 1 calc GR . . . .
H18C H -0.4400 0.1911 -0.7360 0.089 Uiso 0.5 1 calc GR . . . .
N3 N -0.0525(19) 0.1722(12) -0.2674(10) 0.064(3) Uani 0.479(14) 1 d . U . A 1
H3A H -0.0564 0.2282 -0.2817 0.077 Uiso 0.479(14) 1 calc R . . A 1
H3B H -0.0856 0.1388 -0.3067 0.077 Uiso 0.479(14) 1 calc R . . A 1
C19 C -0.140(3) 0.1569(19) -0.1982(16) 0.066(5) Uani 0.479(14) 1 d . U . A 1
H19A H -0.2412 0.1557 -0.2153 0.100 Uiso 0.479(14) 1 calc GR . . A 1
H19B H -0.1216 0.2036 -0.1621 0.100 Uiso 0.479(14) 1 calc GR . . A 1
H19C H -0.1130 0.1019 -0.1745 0.100 Uiso 0.479(14) 1 calc GR . . A 1
C20 C 0.104(4) 0.146(3) -0.238(2) 0.064(6) Uani 0.479(14) 1 d . U . A 1
H20A H 0.1602 0.1395 -0.2802 0.097 Uiso 0.479(14) 1 calc GR . . A 1
H20B H 0.1022 0.0907 -0.2112 0.097 Uiso 0.479(14) 1 calc GR . . A 1
H20C H 0.1451 0.1901 -0.2040 0.097 Uiso 0.479(14) 1 calc GR . . A 1
N3' N -0.0123(18) 0.1477(11) -0.1856(9) 0.062(3) Uani 0.521(14) 1 d . U . A 2
H3'A H -0.0245 0.0962 -0.1633 0.074 Uiso 0.521(14) 1 calc R . . A 2
H3'B H 0.0296 0.1845 -0.1511 0.074 Uiso 0.521(14) 1 calc R . . A 2
C19' C -0.155(3) 0.1839(16) -0.2182(15) 0.066(5) Uani 0.521(14) 1 d . U . A 2
H19D H -0.1399 0.2385 -0.2434 0.099 Uiso 0.521(14) 1 calc GR . . A 2
H19E H -0.2149 0.1935 -0.1779 0.099 Uiso 0.521(14) 1 calc GR . . A 2
H19F H -0.2003 0.1428 -0.2541 0.099 Uiso 0.521(14) 1 calc GR . . A 2
C20' C 0.085(4) 0.136(3) -0.2546(17) 0.061(5) Uani 0.521(14) 1 d . U . A 2
H20D H 0.0395 0.0956 -0.2911 0.092 Uiso 0.521(14) 1 calc GR . . A 2
H20E H 0.1777 0.1135 -0.2355 0.092 Uiso 0.521(14) 1 calc GR . . A 2
H20F H 0.0967 0.1918 -0.2786 0.092 Uiso 0.521(14) 1 calc GR . . A 2

loop_
_atom_site_aniso_label
_atom_site_aniso_U_11
_atom_site_aniso_U_22
_atom_site_aniso_U_33
_atom_site_aniso_U_23
_atom_site_aniso_U_13
_atom_site_aniso_U_12
Zn1 0.0255(4) 0.0247(4) 0.0167(3) -0.0053(3) 0.0013(2) 0.0002(3)
Zn2 0.0325(6) 0.0491(7) 0.0368(6) -0.0064(5) 0.0042(5) -0.0014(5)
O1 0.026(2) 0.043(3) 0.032(2) -0.009(2) 0.0071(19) -0.002(2)
O2 0.018(2) 0.054(3) 0.104(5) -0.041(3) 0.006(3) -0.004(2)
O3 0.0141(19) 0.047(3) 0.025(2) -0.0071(19) 0.0064(16) -0.0052(18)
O4 0.028(3) 0.076(4) 0.045(3) -0.020(3) 0.008(2) -0.016(3)
O5 0.014(2) 0.046(3) 0.029(2) 0.011(2) 0.0000(16) -0.0075(18)
O6 0.059(3) 0.033(2) 0.020(2) 0.0040(18) 0.014(2) 0.010(2)
O7 0.024(2) 0.042(3) 0.027(2) -0.005(2) 0.0082(17) 0.0071(19)
O8 0.030(2) 0.044(3) 0.020(2) 0.0066(18) 0.0072(17) 0.0044(19)
O9 0.079(5) 0.065(4) 0.048(3) 0.029(3) 0.025(3) 0.017(3)
O10 0.032(3) 0.071(4) 0.021(2) 0.013(2) 0.0017(18) -0.004(2)
C1 0.021(3) 0.046(4) 0.046(4) -0.012(3) 0.014(3) -0.005(3)
C2 0.020(3) 0.051(4) 0.031(3) -0.013(3) 0.008(2) -0.005(3)
C3 0.021(3) 0.053(4) 0.051(4) -0.026(3) 0.006(3) -0.003(3)
C4 0.017(3) 0.060(4) 0.036(3) -0.018(3) 0.010(2) 0.002(3)
C5 0.015(3) 0.056(4) 0.023(3) -0.001(3) 0.004(2) -0.001(3)
C6 0.016(3) 0.054(4) 0.023(3) 0.003(3) 0.003(2) -0.007(3)
C7 0.033(3) 0.035(3) 0.024(3) 0.004(3) 0.012(3) 0.011(3)
C8 0.045(4) 0.043(4) 0.018(3) 0.004(3) 0.010(3) 0.010(3)
C9 0.107(8) 0.039(4) 0.026(4) 0.000(3) 0.014(4) 0.005(5)
C10 0.098(7) 0.038(4) 0.038(4) 0.003(3) 0.023(5) 0.004(4)
C11 0.036(3) 0.044(4) 0.031(3) 0.007(3) 0.011(3) 0.010(3)
C12 0.032(3) 0.053(4) 0.029(3) 0.015(3) 0.009(3) 0.007(3)
O11 0.102(11) 0.102(10) 0.131(12) 0.000(10) 0.014(10) -0.001(9)
N1 0.078(7) 0.077(7) 0.093(7) 0.001(6) -0.003(6) 0.003(6)
C13 0.081(8) 0.077(7) 0.098(8) 0.001(7) -0.002(7) 0.001(7)
C14 0.086(11) 0.041(8) 0.091(11) 0.005(8) 0.028(9) 0.014(8)
C15 0.088(12) 0.102(12) 0.086(12) -0.014(10) -0.001(10) -0.010(10)
O12 0.105(10) 0.106(10) 0.100(10) 0.031(9) 0.020(9) 0.021(9)
N2 0.058(6) 0.094(7) 0.062(6) 0.012(6) 0.008(5) 0.002(6)
C16 0.076(7) 0.092(7) 0.071(7) 0.016(6) 0.013(6) 0.005(6)
C17 0.032(7) 0.123(12) 0.058(9) 0.038(9) 0.009(7) -0.004(8)
C18 0.048(8) 0.077(10) 0.053(8) -0.011(8) 0.005(7) -0.014(8)
N3 0.066(6) 0.061(6) 0.063(6) 0.009(5) -0.003(5) -0.002(5)
C19 0.064(9) 0.067(10) 0.068(10) -0.002(8) 0.004(8) -0.002(9)
C20 0.065(10) 0.059(9) 0.069(11) 0.013(9) 0.003(9) 0.001(8)
N3' 0.066(6) 0.059(6) 0.058(6) -0.003(5) -0.001(5) 0.007(5)
C19' 0.068(9) 0.061(9) 0.068(9) 0.011(8) -0.004(8) -0.001(8)
C20' 0.068(9) 0.055(9) 0.059(10) 0.011(8) -0.002(8) -0.004(8)

loop_
_atom_type_symbol
_atom_type_description
_atom_type_scat_dispersion_real
_atom_type_scat_dispersion_imag
_atom_type_scat_source
C C 0.0033 0.0016 'International Tables Vol C Tables 4.2.6.8 and 6.1.1.4'
H H 0.0000 0.0000 'International Tables Vol C Tables 4.2.6.8 and 6.1.1.4'
N N 0.0061 0.0033 'International Tables Vol C Tables 4.2.6.8 and 6.1.1.4'
O O 0.0106 0.0060 'International Tables Vol C Tables 4.2.6.8 and 6.1.1.4'
Zn Zn 0.2839 1.4301 'International Tables Vol C Tables 4.2.6.8 and 6.1.1.4'

loop_
_geom_angle_atom_site_label_1
_geom_angle_atom_site_label_2
_geom_angle_atom_site_label_3
_geom_angle
_geom_angle_site_symmetry_1
_geom_angle_site_symmetry_3
O1 Zn1 O5 109.02(19) 1_655 .
O6 Zn1 O1 99.9(2) . 1_655
O6 Zn1 O5 108.9(2) . .
O10 Zn1 O1 107.2(2) 4_566 1_655
O10 Zn1 O5 127.0(2) 4_566 .
O10 Zn1 O6 101.3(2) 4_566 .
O2 Zn2 O2 180.0(6) 3_455 1_655
O2 Zn2 O5 93.8(2) 1_655 3
O2 Zn2 O5 93.8(2) 3_455 .
O2 Zn2 O5 86.2(2) 1_655 .
O2 Zn2 O5 86.2(2) 3_455 3
O2 Zn2 O7 96.2(2) 3_455 3
O2 Zn2 O7 96.2(2) 1_655 .
O2 Zn2 O7 83.8(2) 1_655 3
O2 Zn2 O7 83.8(2) 3_455 .
O5 Zn2 O5 180.0 3 .
O7 Zn2 O5 90.21(16) . 3
O7 Zn2 O5 89.79(16) 3 3
O7 Zn2 O5 89.79(16) . .
O7 Zn2 O5 90.21(16) 3 .
O7 Zn2 O7 180.0 3 .
C1 O1 Zn1 124.3(4) . 1_455
C1 O2 Zn2 131.6(5) . 1_455
C2 O3 C5 106.1(5) . .
Zn1 O5 Zn2 102.00(17) . .
C6 O5 Zn1 104.0(4) . .
C6 O5 Zn2 130.2(4) . .
C7 O6 Zn1 117.2(4) . .
C7 O7 Zn2 141.8(4) . .
C8 O8 C11 104.9(5) . .
C12 O10 Zn1 108.6(5) . 4_565
O1 C1 O2 126.6(6) . .
O1 C1 C2 116.6(6) . .
O2 C1 C2 116.7(6) . .
O3 C2 C1 117.9(6) . .
O3 C2 C3 110.2(6) . .
C3 C2 C1 131.9(6) . .
C2 C3 C4 106.3(6) . .
C5 C4 C3 106.3(6) . .
O3 C5 C6 115.1(6) . .
C4 C5 O3 111.1(5) . .
C4 C5 C6 133.8(6) . .
O4 C6 O5 122.8(6) . .
O4 C6 C5 121.7(6) . .
O5 C6 C5 115.4(6) . .
O6 C7 C8 112.1(6) . .
O7 C7 O6 127.1(6) . .
O7 C7 C8 120.7(5) . .
O8 C8 C7 117.0(6) . .
C9 C8 O8 110.6(6) . .
C9 C8 C7 132.3(6) . .
C8 C9 C10 106.5(7) . .
C11 C10 C9 107.2(7) . .
O8 C11 C12 117.0(6) . .
C10 C11 O8 110.7(6) . .
C10 C11 C12 132.2(7) . .
O9 C12 O10 124.4(7) . .
O9 C12 C11 118.7(7) . .
O10 C12 C11 117.0(6) . .
C13 N1 C14 110(2) . .
C13 N1 C15 117(2) . .
C14 N1 C15 124(2) . .
O11 C13 N1 132(3) . .
C17 N2 C16 122(2) . .
C18 N2 C16 116.3(18) . .
C18 N2 C17 121(2) . .
O12 C16 N2 126(2) . .
C19 N3 C20 104(2) . .
C19' N3' C20' 107.4(19) . .

loop_
_geom_bond_atom_site_label_1
_geom_bond_atom_site_label_2
_geom_bond_distance
_geom_bond_site_symmetry_2
Zn1 O1 1.985(5) 1_655
Zn1 O5 2.012(4) .
Zn1 O6 1.981(5) .
Zn1 O10 1.971(5) 4_566
Zn2 O2 2.095(6) 1_655
Zn2 O2 2.095(6) 3_455
Zn2 O5 2.266(4) 3
Zn2 O5 2.266(4) .
Zn2 O7 2.252(5) 3
Zn2 O7 2.252(5) .
O1 Zn1 1.985(5) 1_455
O1 C1 1.253(8) .
O2 Zn2 2.095(6) 1_455
O2 C1 1.265(9) .
O3 C2 1.372(8) .
O3 C5 1.381(7) .
O4 C6 1.212(9) .
O5 C6 1.296(8) .
O6 C7 1.284(7) .
O7 C7 1.232(8) .
O8 C8 1.367(7) .
O8 C11 1.388(9) .
O9 C12 1.231(9) .
O10 Zn1 1.970(5) 4_565
O10 C12 1.267(10) .
C1 C2 1.474(9) .
C2 C3 1.375(10) .
C3 C4 1.435(9) .
C4 C5 1.352(10) .
C5 C6 1.489(9) .
C7 C8 1.501(10) .
C8 C9 1.342(11) .
C9 C10 1.411(11) .
C10 C11 1.320(11) .
C11 C12 1.492(9) .
O11 C13 1.12(3) .
N1 C13 1.26(3) .
N1 C14 1.40(3) .
N1 C15 1.51(3) .
O12 C16 1.28(3) .
N2 C16 1.53(3) .
N2 C17 1.44(2) .
N2 C18 1.33(3) .
N3 C19 1.56(3) .
N3 C20 1.56(4) .
N3' C19' 1.50(3) .
N3' C20' 1.60(4) .

loop_
_geom_torsion_atom_site_label_1
_geom_torsion_atom_site_label_2
_geom_torsion_atom_site_label_3
_geom_torsion_atom_site_label_4
_geom_torsion
_geom_torsion_site_symmetry_1
Zn1 O1 C1 O2 9.0(12) 1_455
Zn1 O1 C1 C2 -174.4(5) 1_455
Zn1 O5 C6 O4 -0.4(8) .
Zn1 O5 C6 C5 -177.9(4) .
Zn1 O6 C7 O7 11.0(9) .
Zn1 O6 C7 C8 -167.3(4) .
Zn1 O10 C12 O9 -6.4(9) 4_565
Zn1 O10 C12 C11 175.1(5) 4_565
Zn2 O2 C1 O1 30.6(13) 1_455
Zn2 O2 C1 C2 -145.9(6) 1_455
Zn2 O5 C6 O4 -119.8(6) .
Zn2 O5 C6 C5 62.6(8) .
Zn2 O7 C7 O6 11.4(12) .
Zn2 O7 C7 C8 -170.4(5) .
O1 C1 C2 O3 -13.4(10) .
O1 C1 C2 C3 168.5(8) .
O2 C1 C2 O3 163.5(7) .
O2 C1 C2 C3 -14.6(13) .
O3 C2 C3 C4 -1.0(9) .
O3 C5 C6 O4 8.5(9) .
O3 C5 C6 O5 -174.0(5) .
O6 C7 C8 O8 -177.3(6) .
O6 C7 C8 C9 4.5(13) .
O7 C7 C8 O8 4.2(10) .
O7 C7 C8 C9 -173.9(9) .
O8 C8 C9 C10 0.8(11) .
O8 C11 C12 O9 177.0(7) .
O8 C11 C12 O10 -4.4(9) .
C1 C2 C3 C4 177.2(8) .
C2 O3 C5 C4 -1.7(7) .
C2 O3 C5 C6 178.5(5) .
C2 C3 C4 C5 0.0(9) .
C3 C4 C5 O3 1.1(8) .
C3 C4 C5 C6 -179.1(7) .
C4 C5 C6 O4 -171.3(8) .
C4 C5 C6 O5 6.2(11) .
C5 O3 C2 C1 -176.8(6) .
C5 O3 C2 C3 1.7(8) .
C7 C8 C9 C10 179.0(8) .
C8 O8 C11 C10 -0.1(9) .
C8 O8 C11 C12 -176.6(6) .
C8 C9 C10 C11 -0.8(12) .
C9 C10 C11 O8 0.5(11) .
C9 C10 C11 C12 176.3(8) .
C10 C11 C12 O9 1.4(14) .
C10 C11 C12 O10 -180.0(9) .
C11 O8 C8 C7 -179.0(6) .
C11 O8 C8 C9 -0.5(9) .
C14 N1 C13 O11 156(3) .
C15 N1 C13 O11 8(5) .
C17 N2 C16 O12 -9(3) .
C18 N2 C16 O12 168(2) .
